data_7243675
loop_
_publ_author_name
'Gundlapalli, Suman'
'Devarapalli, Ramesh'
'Mudda, Ramesh Reddy'
'Chennuru, Ramanaiah'
'Rupakula, Ravichandrababu'

_publ_section_title
;
 Novel solid forms of insomnia drug suvorexant with improved solubility
 and dissolution: accessing salts from a salt solvate route
;
_journal_issue 44
_journal_name_full CrystEngComm
_journal_page_first 7739
_journal_page_last 7749
_journal_paper_doi 10.1039/D1CE01269J
_journal_volume 23
_journal_year 2021
_chemical_absolute_configuration rm
_chemical_formula_moiety 'C7 H7 O3 S, C23 H24 Cl N6 O2, C H4 O'
_chemical_formula_sum 'C31 H35 Cl N6 O6 S'
_chemical_formula_weight 655.16
_space_group_crystal_system monoclinic
_space_group_IT_number 4
_space_group_name_Hall 'P 2yb'
_space_group_name_H-M_alt 'P 1 21 1'
_atom_sites_solution_hydrogens mixed
_audit_creation_method SHELXL-2014/7
_cell_angle_alpha 90
_cell_angle_beta 113.725(7)
_cell_angle_gamma 90
_cell_formula_units_Z 2
_cell_length_a 14.5891(8)
_cell_length_b 7.5159(3)
_cell_length_c 15.6522(9)
_cell_measurement_reflns_used 900
_cell_measurement_temperature 120(2)
_cell_measurement_theta_max 29.1
_cell_measurement_theta_min 2.6
_cell_volume 1571.22(16)
_computing_cell_refinement 'CrysAlisPro 1.171.38.41 (Rigaku OD, 2015)'
_computing_data_collection 'CrysAlisPro 1.171.38.41 (Rigaku OD, 2015)'
_computing_data_reduction 'CrysAlisPro 1.171.38.41 (Rigaku OD, 2015)'
_computing_structure_refinement 'ShelXL (Sheldrick, 2015)'
_diffrn_ambient_temperature 120(2)
_diffrn_measured_fraction_theta_full 0.999
_diffrn_measured_fraction_theta_max 0.999
_diffrn_measurement_device_type 'Mova (Mo) X-ray Source'
_diffrn_radiation_monochromator mirror
_diffrn_radiation_probe x-ray
_diffrn_radiation_type MoK\a
_diffrn_radiation_wavelength 0.71073
_diffrn_reflns_av_R_equivalents 0.0292
_diffrn_reflns_av_unetI/netI 0.0760
_diffrn_reflns_Laue_measured_fraction_full 0.999
_diffrn_reflns_Laue_measured_fraction_max 0.999
_diffrn_reflns_limit_h_max 17
_diffrn_reflns_limit_h_min -10
_diffrn_reflns_limit_k_max 9
_diffrn_reflns_limit_k_min -8
_diffrn_reflns_limit_l_max 18
_diffrn_reflns_limit_l_min -19
_diffrn_reflns_number 6669
_diffrn_reflns_point_group_measured_fraction_full 0.869
_diffrn_reflns_point_group_measured_fraction_max 0.855
_diffrn_reflns_theta_full 25.242
_diffrn_reflns_theta_max 25.998
_diffrn_reflns_theta_min 2.630
_diffrn_source 'micro-focus sealed X-ray tube'
_diffrn_source_type 'Mova (Mo) X-ray Source'
_exptl_absorpt_coefficient_mu 0.242
_exptl_absorpt_correction_T_max 0.998
_exptl_absorpt_correction_T_min 0.994
_exptl_absorpt_correction_type multi-scan
_exptl_absorpt_process_details SADABS
_exptl_crystal_colour colourless
_exptl_crystal_density_diffrn 1.385
_exptl_crystal_description Needle
_exptl_crystal_F_000 688
_exptl_crystal_size_max 0.400
_exptl_crystal_size_mid 0.020
_exptl_crystal_size_min 0.010
_refine_diff_density_max 0.343
_refine_diff_density_min -0.308
_refine_diff_density_rms 0.059
_refine_ls_abs_structure_details
;
 Flack x determined using 1398 quotients [(I+)-(I-)]/[(I+)+(I-)]
 (Parsons, Flack and Wagner, Acta Cryst. B69 (2013) 249-259).
;
_refine_ls_abs_structure_Flack -0.04(7)
_refine_ls_extinction_method none
_refine_ls_goodness_of_fit_ref 1.045
_refine_ls_hydrogen_treatment mixed
_refine_ls_matrix_type full
_refine_ls_number_parameters 418
_refine_ls_number_reflns 5283
_refine_ls_number_restraints 1
_refine_ls_restrained_S_all 1.045
_refine_ls_R_factor_all 0.0616
_refine_ls_R_factor_gt 0.0509
_refine_ls_shift/su_max 0.000
_refine_ls_shift/su_mean 0.000
_refine_ls_structure_factor_coef Fsqd
_refine_ls_weighting_details 'w=1/[\s^2^(Fo^2^)+(0.0318P)^2^+0.1245P] where P=(Fo^2^+2Fc^2^)/3'
_refine_ls_weighting_scheme calc
_refine_ls_wR_factor_gt 0.0961
_refine_ls_wR_factor_ref 0.1059
_reflns_Friedel_coverage 0.583
_reflns_Friedel_fraction_full 0.716
_reflns_Friedel_fraction_max 0.685
_reflns_number_gt 4571
_reflns_number_total 5283
_reflns_threshold_expression 'I > 2\s(I)'
_cod_data_source_file d1ce01269j3.txt
_cod_data_source_block SRX-PTSA-MeOH
_cod_depositor_comments 'Adding full bibliography for 7243671--7243675.cif.'
_cod_original_cell_volume 1571.22(15)
_cod_original_sg_symbol_H-M 'P 21'
_cod_database_code 7243675
_shelx_space_group_comment
;
The symmetry employed for this shelxl refinement is uniquely defined
by the following loop, which should always be used as a source of
symmetry information in preference to the above space-group names.
They are only intended as comments.
;
_shelx_estimated_absorpt_t_min 0.909
_shelx_estimated_absorpt_t_max 0.998

loop_
_space_group_symop_operation_xyz
'x, y, z'
'-x, y+1/2, -z'

loop_
_atom_site_label
_atom_site_type_symbol
_atom_site_fract_x
_atom_site_fract_y
_atom_site_fract_z
_atom_site_U_iso_or_equiv
_atom_site_adp_type
_atom_site_occupancy
_atom_site_site_symmetry_order
_atom_site_calc_flag
_atom_site_refinement_flags_posn
_atom_site_refinement_flags_adp
_atom_site_refinement_flags_occupancy
_atom_site_disorder_assembly
_atom_site_disorder_group
S1 S -0.22322(8) 0.15396(17) -0.22235(8) 0.0228(3) Uani 1 1 d . . . . .
Cl1 Cl -0.29277(9) -0.33412(19) -0.55247(8) 0.0337(3) Uani 1 1 d . . . . .
N5 N -0.2120(3) -0.8520(6) 0.2638(2) 0.0190(8) Uani 1 1 d . . . . .
O2 O -0.3733(2) -0.8284(4) 0.0310(2) 0.0210(7) Uani 1 1 d . . . . .
O1 O -0.4282(2) -0.4749(4) -0.2565(2) 0.0211(7) Uani 1 1 d . . . . .
O3 O -0.1884(2) 0.0056(4) -0.1551(2) 0.0245(8) Uani 1 1 d . . . . .
C20 C -0.1578(3) -0.8576(7) 0.2051(3) 0.0185(9) Uani 1 1 d . . . . .
C24 C -0.1458(3) 0.1511(7) -0.2852(3) 0.0206(9) Uani 1 1 d . . . . .
N2 N -0.3723(3) -0.3462(6) -0.1112(2) 0.0202(8) Uani 1 1 d . . . . .
O6 O -0.4804(3) -0.0439(5) -0.2733(3) 0.0272(8) Uani 1 1 d . . . . .
N1 N -0.3013(3) -0.2850(5) -0.2218(3) 0.0189(9) Uani 1 1 d . . . . .
N3 N -0.3186(3) -0.5426(5) 0.0604(3) 0.0171(8) Uani 1 1 d . . . . .
O5 O -0.2095(3) 0.3258(4) -0.1770(3) 0.0306(9) Uani 1 1 d . . . . .
O4 O -0.3244(2) 0.1243(4) -0.2925(2) 0.0287(8) Uani 1 1 d . . . . .
C7 C -0.3647(3) -0.3643(6) -0.1916(3) 0.0188(10) Uani 1 1 d . . . . .
C14 C -0.3043(3) -0.7210(6) 0.0672(3) 0.0163(10) Uani 1 1 d . . . . .
C23 C 0.0187(3) -0.8634(7) 0.0405(3) 0.0269(11) Uani 1 1 d . . . . .
H23A H -0.0248 -0.8788 -0.0257 0.040 Uiso 1 1 calc R U . . .
H23B H 0.0676 -0.9604 0.0609 0.040 Uiso 1 1 calc R U . . .
H23C H 0.0539 -0.7493 0.0494 0.040 Uiso 1 1 calc R U . . .
C3 C -0.3372(3) -0.3768(6) -0.4661(3) 0.0234(11) Uani 1 1 d . . . . .
N6 N -0.1861(3) -0.9515(6) 0.3403(3) 0.0305(10) Uani 1 1 d . . . . .
C26 C -0.0057(4) 0.0373(7) -0.3128(4) 0.0308(13) Uani 1 1 d . . . . .
H26 H 0.0495 -0.0418 -0.2962 0.037 Uiso 1 1 calc R U . . .
C9 C -0.4203(3) -0.4759(6) 0.0104(3) 0.0196(10) Uani 1 1 d . . . . .
H9A H -0.4267 -0.3595 0.0371 0.024 Uiso 1 1 calc R U . . .
H9B H -0.4679 -0.5593 0.0197 0.024 Uiso 1 1 calc R U . . .
C29 C -0.1689(4) 0.2623(6) -0.3618(3) 0.0248(11) Uani 1 1 d . . . . .
H29 H -0.2255 0.3385 -0.3796 0.030 Uiso 1 1 calc R U . . .
C17 C -0.0439(3) -0.8657(6) 0.0972(3) 0.0208(10) Uani 1 1 d . . . . .
N4 N -0.2912(3) -0.7454(6) 0.2464(3) 0.0314(11) Uani 1 1 d . . . . .
C1 C -0.3285(3) -0.3389(7) -0.3150(3) 0.0201(9) Uani 1 1 d . . . . .
C8 C -0.4481(3) -0.4539(6) -0.0931(3) 0.0208(11) Uani 1 1 d . . . . .
H8A H -0.4536 -0.5726 -0.1222 0.025 Uiso 1 1 calc R U . . .
H8B H -0.5142 -0.3949 -0.1221 0.025 Uiso 1 1 calc R U . . .
C2 C -0.2910(4) -0.2946(6) -0.3803(3) 0.0238(11) Uani 1 1 d . . . . .
H2 H -0.2372 -0.2132 -0.3672 0.029 Uiso 1 1 calc R U . . .
C27 C -0.0270(3) 0.1513(8) -0.3890(3) 0.0271(11) Uani 1 1 d . . . . .
C19 C -0.0622(3) -0.9319(6) 0.2415(3) 0.0212(11) Uani 1 1 d . . . . .
H19 H -0.0352 -0.9798 0.3029 0.025 Uiso 1 1 calc R U . . .
C16 C -0.1404(3) -0.7949(6) 0.0621(3) 0.0199(10) Uani 1 1 d . . . . .
H16 H -0.1676 -0.7488 0.0004 0.024 Uiso 1 1 calc R U . . .
C12 C -0.3092(4) -0.2150(6) -0.0420(3) 0.0213(11) Uani 1 1 d . . . . .
H12A H -0.3499 -0.1563 -0.0125 0.026 Uiso 1 1 calc R U . . .
H12B H -0.2872 -0.1223 -0.0745 0.026 Uiso 1 1 calc R U . . .
C4 C -0.4166(4) -0.4973(7) -0.4877(3) 0.0268(12) Uani 1 1 d . . . . .
H4 H -0.4457 -0.5496 -0.5480 0.032 Uiso 1 1 calc R U . . .
C6 C -0.4063(3) -0.4579(6) -0.3350(3) 0.0209(11) Uani 1 1 d . . . . .
C11 C -0.2175(3) -0.2989(6) 0.0338(3) 0.0199(11) Uani 1 1 d . . . . .
H11A H -0.1700 -0.2028 0.0668 0.024 Uiso 1 1 calc R U . . .
H11B H -0.1841 -0.3756 0.0034 0.024 Uiso 1 1 calc R U . . .
C13 C -0.2591(4) -0.2967(6) 0.1776(3) 0.0254(11) Uani 1 1 d . . . . .
H13A H -0.3126 -0.2115 0.1448 0.038 Uiso 1 1 calc R U . . .
H13B H -0.1983 -0.2320 0.2166 0.038 Uiso 1 1 calc R U . . .
H13C H -0.2799 -0.3739 0.2170 0.038 Uiso 1 1 calc R U . . .
C18 C -0.0069(3) -0.9351(6) 0.1872(3) 0.0240(11) Uani 1 1 d . . . . .
H18 H 0.0582 -0.9862 0.2123 0.029 Uiso 1 1 calc R U . . .
C30 C 0.0367(4) 0.1523(8) -0.4446(3) 0.0367(13) Uani 1 1 d . . . . .
H30A H -0.0056 0.1293 -0.5105 0.055 Uiso 1 1 calc R U . . .
H30B H 0.0880 0.0596 -0.4210 0.055 Uiso 1 1 calc R U . . .
H30C H 0.0690 0.2687 -0.4386 0.055 Uiso 1 1 calc R U . . .
C28 C -0.1103(4) 0.2634(6) -0.4124(4) 0.0253(12) Uani 1 1 d . . . . .
H28 H -0.1267 0.3415 -0.4642 0.030 Uiso 1 1 calc R U . . .
C25 C -0.0638(4) 0.0373(6) -0.2607(3) 0.0268(12) Uani 1 1 d . . . . .
H25 H -0.0476 -0.0400 -0.2086 0.032 Uiso 1 1 calc R U . . .
C10 C -0.2380(3) -0.4103(6) 0.1061(3) 0.0192(10) Uani 1 1 d . . . . .
H10 H -0.1755 -0.4793 0.1416 0.023 Uiso 1 1 calc R U . . .
C15 C -0.1983(3) -0.7893(6) 0.1143(3) 0.0184(10) Uani 1 1 d . . . . .
C22 C -0.2536(4) -0.9063(6) 0.3740(3) 0.0296(13) Uani 1 1 d . . . . .
H22 H -0.2568 -0.9534 0.4291 0.036 Uiso 1 1 calc R U . . .
C5 C -0.4524(4) -0.5397(6) -0.4204(3) 0.0265(11) Uani 1 1 d . . . . .
H5 H -0.5060 -0.6211 -0.4326 0.032 Uiso 1 1 calc R U . . .
C21 C -0.3184(4) -0.7799(7) 0.3162(4) 0.0300(12) Uani 1 1 d . . . . .
H21 H -0.3731 -0.7269 0.3251 0.036 Uiso 1 1 calc R U . . .
C31 C -0.5055(4) 0.0658(7) -0.2112(4) 0.0331(13) Uani 1 1 d . . . . .
H31A H -0.4448 0.0925 -0.1557 0.050 Uiso 1 1 calc R U . . .
H31B H -0.5535 0.0031 -0.1926 0.050 Uiso 1 1 calc R U . . .
H31C H -0.5355 0.1770 -0.2428 0.050 Uiso 1 1 calc R U . . .
H1 H -0.257(4) -0.204(7) -0.187(4) 0.035(16) Uiso 1 1 d . . . . .
H02 H -0.437(4) -0.004(8) -0.283(4) 0.05(2) Uiso 1 1 d . . . . .

loop_
_atom_site_aniso_label
_atom_site_aniso_U_11
_atom_site_aniso_U_22
_atom_site_aniso_U_33
_atom_site_aniso_U_23
_atom_site_aniso_U_13
_atom_site_aniso_U_12
S1 0.0250(6) 0.0183(6) 0.0254(6) 0.0018(6) 0.0105(5) -0.0031(6)
Cl1 0.0452(7) 0.0368(7) 0.0258(6) -0.0007(7) 0.0211(6) -0.0025(7)
N5 0.022(2) 0.0157(18) 0.0192(19) 0.002(2) 0.0075(16) -0.001(2)
O2 0.0130(15) 0.0186(16) 0.0295(17) -0.0010(17) 0.0065(13) -0.0027(15)
O1 0.0243(18) 0.0211(18) 0.0192(17) -0.0029(15) 0.0102(15) -0.0054(14)
O3 0.0289(19) 0.0217(18) 0.0210(19) 0.0038(16) 0.0081(16) -0.0048(15)
C20 0.016(2) 0.016(2) 0.022(2) -0.005(2) 0.0058(18) -0.004(2)
C24 0.022(2) 0.014(2) 0.024(2) -0.004(2) 0.0071(19) -0.002(2)
N2 0.026(2) 0.0183(19) 0.0199(19) 0.003(2) 0.0134(16) -0.003(2)
O6 0.025(2) 0.027(2) 0.033(2) -0.0030(17) 0.0147(18) -0.0047(17)
N1 0.020(2) 0.016(2) 0.022(2) -0.0030(18) 0.0090(18) -0.0053(17)
N3 0.014(2) 0.015(2) 0.022(2) 0.0004(18) 0.0066(17) 0.0009(16)
O5 0.044(2) 0.0173(18) 0.036(2) -0.0010(17) 0.022(2) -0.0018(17)
O4 0.0232(17) 0.031(2) 0.0302(18) 0.0056(18) 0.0091(15) -0.0025(16)
C7 0.022(2) 0.014(2) 0.022(2) 0.002(2) 0.0101(19) 0.002(2)
C14 0.018(2) 0.017(2) 0.017(2) 0.003(2) 0.011(2) 0.000(2)
C23 0.020(2) 0.026(3) 0.037(3) -0.005(3) 0.014(2) 0.001(2)
C3 0.030(3) 0.023(3) 0.020(2) 0.003(2) 0.013(2) 0.003(2)
N6 0.040(3) 0.027(2) 0.027(2) 0.006(2) 0.016(2) 0.006(2)
C26 0.026(3) 0.026(3) 0.037(3) -0.001(3) 0.009(2) 0.006(2)
C9 0.014(2) 0.020(3) 0.024(3) 0.001(2) 0.007(2) 0.001(2)
C29 0.027(3) 0.020(3) 0.024(3) 0.002(2) 0.007(2) 0.004(2)
C17 0.019(2) 0.016(2) 0.027(2) -0.004(2) 0.0078(19) -0.002(2)
N4 0.031(3) 0.038(3) 0.031(3) 0.009(2) 0.019(2) 0.013(2)
C1 0.023(2) 0.016(2) 0.019(2) -0.001(2) 0.0072(19) 0.002(2)
C8 0.018(2) 0.023(3) 0.022(2) 0.005(2) 0.008(2) 0.001(2)
C2 0.025(3) 0.019(3) 0.028(3) 0.002(2) 0.011(2) 0.001(2)
C27 0.024(2) 0.027(3) 0.030(3) -0.010(3) 0.010(2) -0.008(3)
C19 0.020(3) 0.015(2) 0.023(3) 0.005(2) 0.003(2) 0.001(2)
C16 0.019(2) 0.015(3) 0.024(2) 0.000(2) 0.007(2) -0.0034(19)
C12 0.032(3) 0.014(2) 0.024(3) 0.001(2) 0.018(2) -0.002(2)
C4 0.028(3) 0.027(3) 0.021(3) -0.002(2) 0.006(2) -0.002(2)
C6 0.027(3) 0.018(3) 0.020(2) 0.002(2) 0.012(2) 0.002(2)
C11 0.022(2) 0.018(3) 0.024(2) -0.001(2) 0.013(2) -0.004(2)
C13 0.028(3) 0.021(3) 0.025(3) 0.001(2) 0.009(2) -0.003(2)
C18 0.017(3) 0.018(2) 0.032(3) 0.000(2) 0.005(2) 0.003(2)
C30 0.037(3) 0.039(3) 0.040(3) -0.012(3) 0.022(3) -0.009(3)
C28 0.028(3) 0.023(3) 0.026(3) 0.001(2) 0.013(2) 0.001(2)
C25 0.030(3) 0.021(3) 0.026(3) 0.002(2) 0.009(2) 0.002(2)
C10 0.015(2) 0.016(2) 0.025(2) -0.001(2) 0.007(2) -0.0029(18)
C15 0.018(2) 0.012(2) 0.022(2) 0.002(2) 0.004(2) -0.0018(19)
C22 0.043(3) 0.029(3) 0.021(3) 0.001(2) 0.017(3) 0.000(2)
C5 0.034(3) 0.017(3) 0.027(3) -0.004(2) 0.011(2) -0.003(2)
C21 0.037(3) 0.033(3) 0.030(3) 0.001(3) 0.023(3) 0.001(2)
C31 0.041(3) 0.034(3) 0.026(3) -0.006(3) 0.015(3) -0.003(3)

loop_
_atom_type_symbol
_atom_type_description
_atom_type_scat_dispersion_real
_atom_type_scat_dispersion_imag
_atom_type_scat_source
C C 0.0033 0.0016 'International Tables Vol C Tables 4.2.6.8 and 6.1.1.4'
H H 0.0000 0.0000 'International Tables Vol C Tables 4.2.6.8 and 6.1.1.4'
Cl Cl 0.1484 0.1585 'International Tables Vol C Tables 4.2.6.8 and 6.1.1.4'
N N 0.0061 0.0033 'International Tables Vol C Tables 4.2.6.8 and 6.1.1.4'
O O 0.0106 0.0060 'International Tables Vol C Tables 4.2.6.8 and 6.1.1.4'
S S 0.1246 0.1234 'International Tables Vol C Tables 4.2.6.8 and 6.1.1.4'

loop_
_geom_angle_atom_site_label_1
_geom_angle_atom_site_label_2
_geom_angle_atom_site_label_3
_geom_angle
_geom_angle_site_symmetry_1
_geom_angle_site_symmetry_3
_geom_angle_publ_flag
O5 S1 O4 113.8(2) . . ?
O5 S1 O3 112.59(19) . . ?
O4 S1 O3 112.00(19) . . ?
O5 S1 C24 106.8(2) . . ?
O4 S1 C24 104.93(19) . . ?
O3 S1 C24 105.9(2) . . ?
N6 N5 N4 115.3(4) . . ?
N6 N5 C20 122.0(4) . . ?
N4 N5 C20 122.7(4) . . ?
C7 O1 C6 106.0(3) . . ?
C19 C20 C15 120.5(4) . . ?
C19 C20 N5 118.0(4) . . ?
C15 C20 N5 121.5(4) . . ?
C29 C24 C25 119.4(4) . . ?
C29 C24 S1 119.1(4) . . ?
C25 C24 S1 121.5(4) . . ?
C7 N2 C12 120.2(4) . . ?
C7 N2 C8 118.8(4) . . ?
C12 N2 C8 120.9(3) . . ?
C31 O6 H02 112(5) . . ?
C7 N1 C1 106.9(4) . . ?
C7 N1 H1 121(3) . . ?
C1 N1 H1 131(3) . . ?
C14 N3 C9 118.3(4) . . ?
C14 N3 C10 123.9(4) . . ?
C9 N3 C10 117.7(3) . . ?
N2 C7 N1 129.0(4) . . ?
N2 C7 O1 119.2(4) . . ?
N1 C7 O1 111.8(4) . . ?
O2 C14 N3 122.6(4) . . ?
O2 C14 C15 119.2(4) . . ?
N3 C14 C15 118.0(4) . . ?
C17 C23 H23A 109.5 . . ?
C17 C23 H23B 109.5 . . ?
H23A C23 H23B 109.5 . . ?
C17 C23 H23C 109.5 . . ?
H23A C23 H23C 109.5 . . ?
H23B C23 H23C 109.5 . . ?
C2 C3 C4 123.7(4) . . ?
C2 C3 Cl1 118.8(4) . . ?
C4 C3 Cl1 117.4(4) . . ?
N5 N6 C22 103.0(4) . . ?
C25 C26 C27 121.4(5) . . ?
C25 C26 H26 119.3 . . ?
C27 C26 H26 119.3 . . ?
N3 C9 C8 112.9(4) . . ?
N3 C9 H9A 109.0 . . ?
C8 C9 H9A 109.0 . . ?
N3 C9 H9B 109.0 . . ?
C8 C9 H9B 109.0 . . ?
H9A C9 H9B 107.8 . . ?
C28 C29 C24 120.6(4) . . ?
C28 C29 H29 119.7 . . ?
C24 C29 H29 119.7 . . ?
C18 C17 C16 117.4(4) . . ?
C18 C17 C23 121.3(4) . . ?
C16 C17 C23 121.2(4) . . ?
C21 N4 N5 103.6(4) . . ?
C6 C1 C2 121.6(4) . . ?
C6 C1 N1 106.6(4) . . ?
C2 C1 N1 131.8(4) . . ?
N2 C8 C9 111.3(4) . . ?
N2 C8 H8A 109.4 . . ?
C9 C8 H8A 109.4 . . ?
N2 C8 H8B 109.4 . . ?
C9 C8 H8B 109.4 . . ?
H8A C8 H8B 108.0 . . ?
C1 C2 C3 115.4(4) . . ?
C1 C2 H2 122.3 . . ?
C3 C2 H2 122.3 . . ?
C26 C27 C28 117.6(4) . . ?
C26 C27 C30 121.3(5) . . ?
C28 C27 C30 121.2(5) . . ?
C18 C19 C20 119.3(4) . . ?
C18 C19 H19 120.4 . . ?
C20 C19 H19 120.4 . . ?
C15 C16 C17 122.4(4) . . ?
C15 C16 H16 118.8 . . ?
C17 C16 H16 118.8 . . ?
N2 C12 C11 112.8(4) . . ?
N2 C12 H12A 109.0 . . ?
C11 C12 H12A 109.0 . . ?
N2 C12 H12B 109.0 . . ?
C11 C12 H12B 109.0 . . ?
H12A C12 H12B 107.8 . . ?
C5 C4 C3 119.5(5) . . ?
C5 C4 H4 120.2 . . ?
C3 C4 H4 120.2 . . ?
C5 C6 C1 123.1(4) . . ?
C5 C6 O1 128.3(4) . . ?
C1 C6 O1 108.6(4) . . ?
C12 C11 C10 115.5(4) . . ?
C12 C11 H11A 108.4 . . ?
C10 C11 H11A 108.4 . . ?
C12 C11 H11B 108.4 . . ?
C10 C11 H11B 108.4 . . ?
H11A C11 H11B 107.5 . . ?
C10 C13 H13A 109.5 . . ?
C10 C13 H13B 109.5 . . ?
H13A C13 H13B 109.5 . . ?
C10 C13 H13C 109.5 . . ?
H13A C13 H13C 109.5 . . ?
H13B C13 H13C 109.5 . . ?
C19 C18 C17 121.9(4) . . ?
C19 C18 H18 119.0 . . ?
C17 C18 H18 119.0 . . ?
C27 C30 H30A 109.5 . . ?
C27 C30 H30B 109.5 . . ?
H30A C30 H30B 109.5 . . ?
C27 C30 H30C 109.5 . . ?
H30A C30 H30C 109.5 . . ?
H30B C30 H30C 109.5 . . ?
C29 C28 C27 121.3(5) . . ?
C29 C28 H28 119.4 . . ?
C27 C28 H28 119.4 . . ?
C26 C25 C24 119.7(5) . . ?
C26 C25 H25 120.1 . . ?
C24 C25 H25 120.1 . . ?
N3 C10 C11 111.2(4) . . ?
N3 C10 C13 111.8(4) . . ?
C11 C10 C13 113.0(4) . . ?
N3 C10 H10 106.8 . . ?
C11 C10 H10 106.8 . . ?
C13 C10 H10 106.8 . . ?
C16 C15 C20 118.5(4) . . ?
C16 C15 C14 117.9(4) . . ?
C20 C15 C14 123.5(4) . . ?
N6 C22 C21 109.6(4) . . ?
N6 C22 H22 125.2 . . ?
C21 C22 H22 125.2 . . ?
C6 C5 C4 116.7(5) . . ?
C6 C5 H5 121.7 . . ?
C4 C5 H5 121.7 . . ?
N4 C21 C22 108.5(4) . . ?
N4 C21 H21 125.7 . . ?
C22 C21 H21 125.7 . . ?
O6 C31 H31A 109.5 . . ?
O6 C31 H31B 109.5 . . ?
H31A C31 H31B 109.5 . . ?
O6 C31 H31C 109.5 . . ?
H31A C31 H31C 109.5 . . ?
H31B C31 H31C 109.5 . . ?

loop_
_geom_bond_atom_site_label_1
_geom_bond_atom_site_label_2
_geom_bond_distance
_geom_bond_site_symmetry_2
_geom_bond_publ_flag
S1 O5 1.448(3) . ?
S1 O4 1.460(3) . ?
S1 O3 1.476(3) . ?
S1 C24 1.771(4) . ?
Cl1 C3 1.747(4) . ?
N5 N6 1.332(5) . ?
N5 N4 1.340(5) . ?
N5 C20 1.434(5) . ?
O2 C14 1.236(5) . ?
O1 C7 1.350(5) . ?
O1 C6 1.394(5) . ?
C20 C19 1.393(6) . ?
C20 C15 1.399(6) . ?
C24 C29 1.388(6) . ?
C24 C25 1.393(6) . ?
N2 C7 1.314(5) . ?
N2 C12 1.480(6) . ?
N2 C8 1.487(5) . ?
O6 C31 1.430(6) . ?
O6 H02 0.77(5) . ?
N1 C7 1.336(5) . ?
N1 C1 1.409(5) . ?
N1 H1 0.89(5) . ?
N3 C14 1.354(5) . ?
N3 C9 1.460(5) . ?
N3 C10 1.485(5) . ?
C14 C15 1.510(6) . ?
C23 C17 1.508(6) . ?
C23 H23A 0.9800 . ?
C23 H23B 0.9800 . ?
C23 H23C 0.9800 . ?
C3 C2 1.383(6) . ?
C3 C4 1.400(6) . ?
N6 C22 1.334(6) . ?
C26 C25 1.393(6) . ?
C26 C27 1.398(7) . ?
C26 H26 0.9500 . ?
C9 C8 1.512(6) . ?
C9 H9A 0.9900 . ?
C9 H9B 0.9900 . ?
C29 C28 1.380(6) . ?
C29 H29 0.9500 . ?
C17 C18 1.392(6) . ?
C17 C16 1.395(6) . ?
N4 C21 1.330(6) . ?
C1 C6 1.378(6) . ?
C1 C2 1.380(6) . ?
C8 H8A 0.9900 . ?
C8 H8B 0.9900 . ?
C2 H2 0.9500 . ?
C27 C28 1.401(7) . ?
C27 C30 1.507(6) . ?
C19 C18 1.388(6) . ?
C19 H19 0.9500 . ?
C16 C15 1.391(6) . ?
C16 H16 0.9500 . ?
C12 C11 1.522(6) . ?
C12 H12A 0.9900 . ?
C12 H12B 0.9900 . ?
C4 C5 1.388(6) . ?
C4 H4 0.9500 . ?
C6 C5 1.376(6) . ?
C11 C10 1.532(6) . ?
C11 H11A 0.9900 . ?
C11 H11B 0.9900 . ?
C13 C10 1.535(6) . ?
C13 H13A 0.9800 . ?
C13 H13B 0.9800 . ?
C13 H13C 0.9800 . ?
C18 H18 0.9500 . ?
C30 H30A 0.9800 . ?
C30 H30B 0.9800 . ?
C30 H30C 0.9800 . ?
C28 H28 0.9500 . ?
C25 H25 0.9500 . ?
C10 H10 1.0000 . ?
C22 C21 1.388(7) . ?
C22 H22 0.9500 . ?
C5 H5 0.9500 . ?
C21 H21 0.9500 . ?
C31 H31A 0.9800 . ?
C31 H31B 0.9800 . ?
C31 H31C 0.9800 . ?

loop_
_geom_torsion_atom_site_label_1
_geom_torsion_atom_site_label_2
_geom_torsion_atom_site_label_3
_geom_torsion_atom_site_label_4
_geom_torsion
_geom_torsion_site_symmetry_1
_geom_torsion_site_symmetry_2
_geom_torsion_site_symmetry_3
_geom_torsion_site_symmetry_4
_geom_torsion_publ_flag
N6 N5 C20 C19 -16.9(7) . . . . ?
N4 N5 C20 C19 162.2(4) . . . . ?
N6 N5 C20 C15 163.8(4) . . . . ?
N4 N5 C20 C15 -17.1(7) . . . . ?
O5 S1 C24 C29 -67.8(4) . . . . ?
O4 S1 C24 C29 53.4(4) . . . . ?
O3 S1 C24 C29 172.0(4) . . . . ?
O5 S1 C24 C25 113.6(4) . . . . ?
O4 S1 C24 C25 -125.2(4) . . . . ?
O3 S1 C24 C25 -6.6(5) . . . . ?
C12 N2 C7 N1 4.2(7) . . . . ?
C8 N2 C7 N1 -178.4(4) . . . . ?
C12 N2 C7 O1 -175.0(4) . . . . ?
C8 N2 C7 O1 2.3(6) . . . . ?
C1 N1 C7 N2 -175.6(5) . . . . ?
C1 N1 C7 O1 3.7(5) . . . . ?
C6 O1 C7 N2 176.4(4) . . . . ?
C6 O1 C7 N1 -2.9(5) . . . . ?
C9 N3 C14 O2 1.7(6) . . . . ?
C10 N3 C14 O2 177.6(4) . . . . ?
C9 N3 C14 C15 176.6(4) . . . . ?
C10 N3 C14 C15 -7.5(6) . . . . ?
N4 N5 N6 C22 0.3(6) . . . . ?
C20 N5 N6 C22 179.5(4) . . . . ?
C14 N3 C9 C8 -88.2(5) . . . . ?
C10 N3 C9 C8 95.7(5) . . . . ?
C25 C24 C29 C28 -1.3(7) . . . . ?
S1 C24 C29 C28 -179.9(4) . . . . ?
N6 N5 N4 C21 -0.5(6) . . . . ?
C20 N5 N4 C21 -179.7(4) . . . . ?
C7 N1 C1 C6 -2.9(5) . . . . ?
C7 N1 C1 C2 177.9(5) . . . . ?
C7 N2 C8 C9 156.7(4) . . . . ?
C12 N2 C8 C9 -26.0(6) . . . . ?
N3 C9 C8 N2 -52.2(5) . . . . ?
C6 C1 C2 C3 0.3(7) . . . . ?
N1 C1 C2 C3 179.4(5) . . . . ?
C4 C3 C2 C1 0.0(7) . . . . ?
Cl1 C3 C2 C1 -178.2(3) . . . . ?
C25 C26 C27 C28 -1.3(8) . . . . ?
C25 C26 C27 C30 179.4(5) . . . . ?
C15 C20 C19 C18 0.9(7) . . . . ?
N5 C20 C19 C18 -178.4(4) . . . . ?
C18 C17 C16 C15 1.2(7) . . . . ?
C23 C17 C16 C15 -177.5(4) . . . . ?
C7 N2 C12 C11 -98.8(5) . . . . ?
C8 N2 C12 C11 83.9(5) . . . . ?
C2 C3 C4 C5 -0.3(7) . . . . ?
Cl1 C3 C4 C5 178.0(4) . . . . ?
C2 C1 C6 C5 -0.4(7) . . . . ?
N1 C1 C6 C5 -179.7(4) . . . . ?
C2 C1 C6 O1 -179.6(4) . . . . ?
N1 C1 C6 O1 1.1(5) . . . . ?
C7 O1 C6 C5 -178.1(5) . . . . ?
C7 O1 C6 C1 1.0(5) . . . . ?
N2 C12 C11 C10 -73.4(5) . . . . ?
C20 C19 C18 C17 0.2(7) . . . . ?
C16 C17 C18 C19 -1.2(7) . . . . ?
C23 C17 C18 C19 177.5(4) . . . . ?
C24 C29 C28 C27 0.8(8) . . . . ?
C26 C27 C28 C29 0.5(8) . . . . ?
C30 C27 C28 C29 179.8(5) . . . . ?
C27 C26 C25 C24 0.9(7) . . . . ?
C29 C24 C25 C26 0.4(7) . . . . ?
S1 C24 C25 C26 179.0(4) . . . . ?
C14 N3 C10 C11 115.0(4) . . . . ?
C9 N3 C10 C11 -69.0(5) . . . . ?
C14 N3 C10 C13 -117.6(4) . . . . ?
C9 N3 C10 C13 58.3(5) . . . . ?
C12 C11 C10 N3 50.8(5) . . . . ?
C12 C11 C10 C13 -75.9(5) . . . . ?
C17 C16 C15 C20 -0.1(7) . . . . ?
C17 C16 C15 C14 -176.0(4) . . . . ?
C19 C20 C15 C16 -1.0(7) . . . . ?
N5 C20 C15 C16 178.3(4) . . . . ?
C19 C20 C15 C14 174.7(4) . . . . ?
N5 C20 C15 C14 -6.0(7) . . . . ?
O2 C14 C15 C16 94.3(5) . . . . ?
N3 C14 C15 C16 -80.8(5) . . . . ?
O2 C14 C15 C20 -81.4(6) . . . . ?
N3 C14 C15 C20 103.5(5) . . . . ?
N5 N6 C22 C21 0.0(5) . . . . ?
C1 C6 C5 C4 0.2(7) . . . . ?
O1 C6 C5 C4 179.1(4) . . . . ?
C3 C4 C5 C6 0.2(7) . . . . ?
N5 N4 C21 C22 0.4(5) . . . . ?
N6 C22 C21 N4 -0.2(6) . . . . ?
